data_7214256
loop_
_publ_author_name
'Song, Yuna'
'Yin, Xinbo'
'Tu, Binbin'
'Pang, Qingqing'
'Li, Haiwei'
'Ren, Xiaoqian'
'Wang, Bo'
'Li, Qiaowei'

_publ_section_title
;
 Metal--organic frameworks constructed from mixed infinite inorganic units
 and adenine
;
_journal_issue 15
_journal_name_full CrystEngComm
_journal_page_first 3082
_journal_paper_doi 10.1039/c3ce42556h
_journal_volume 16
_journal_year 2014
_chemical_formula_sum 'C22 H32 Cd3 N10 O10'
_chemical_formula_weight 933.78
_chemical_name_systematic
; 
 ? 
;
_space_group_IT_number 14
_symmetry_cell_setting monoclinic
_symmetry_space_group_name_Hall '-P 2ybc'
_symmetry_space_group_name_H-M 'P 1 21/c 1'
_atom_sites_solution_hydrogens geom
_atom_sites_solution_primary direct
_atom_sites_solution_secondary difmap
_audit_creation_method SHELXL-97
_cell_angle_alpha 90.00
_cell_angle_beta 95.271(2)
_cell_angle_gamma 90.00
_cell_formula_units_Z 2
_cell_length_a 9.1560(12)
_cell_length_b 12.1449(16)
_cell_length_c 14.1202(19)
_cell_measurement_reflns_used 468
_cell_measurement_temperature 296(2)
_cell_measurement_theta_max 21.76
_cell_measurement_theta_min 1.95
_cell_volume 1563.5(4)
_computing_cell_refinement 'Bruker SMART'
_computing_data_collection 'Bruker SMART'
_computing_data_reduction 'Bruker SAINT'
_computing_molecular_graphics 'Bruker SHELXTL'
_computing_publication_material 'Bruker SHELXTL'
_computing_structure_refinement 'SHELXL-97 (Sheldrick, 1997)'
_computing_structure_solution 'SHELXS-97 (Sheldrick, 1990)'
_diffrn_ambient_temperature 296(2)
_diffrn_measured_fraction_theta_full 0.997
_diffrn_measured_fraction_theta_max 0.997
_diffrn_measurement_device_type 'CCD area detector'
_diffrn_measurement_method 'phi and omega scans'
_diffrn_radiation_monochromator graphite
_diffrn_radiation_source 'fine-focus sealed tube'
_diffrn_radiation_type MoK\a
_diffrn_radiation_wavelength 0.71073
_diffrn_reflns_av_R_equivalents 0.0699
_diffrn_reflns_av_sigmaI/netI 0.0843
_diffrn_reflns_limit_h_max 11
_diffrn_reflns_limit_h_min -7
_diffrn_reflns_limit_k_max 15
_diffrn_reflns_limit_k_min -15
_diffrn_reflns_limit_l_max 17
_diffrn_reflns_limit_l_min -17
_diffrn_reflns_number 8415
_diffrn_reflns_theta_full 26.37
_diffrn_reflns_theta_max 26.37
_diffrn_reflns_theta_min 2.22
_exptl_absorpt_coefficient_mu 2.089
_exptl_absorpt_correction_type none
_exptl_crystal_colour colorless
_exptl_crystal_density_diffrn 1.983
_exptl_crystal_density_method 'not measured'
_exptl_crystal_description block
_exptl_crystal_F_000 916
_exptl_crystal_size_max 0.15
_exptl_crystal_size_mid 0.05
_exptl_crystal_size_min 0.05
_refine_diff_density_max 0.658
_refine_diff_density_min -0.446
_refine_diff_density_rms 0.112
_refine_ls_extinction_method none
_refine_ls_goodness_of_fit_ref 0.487
_refine_ls_hydrogen_treatment mixed
_refine_ls_matrix_type full
_refine_ls_number_parameters 212
_refine_ls_number_reflns 3187
_refine_ls_number_restraints 1
_refine_ls_restrained_S_all 0.487
_refine_ls_R_factor_all 0.0467
_refine_ls_R_factor_gt 0.0294
_refine_ls_shift/su_max 0.000
_refine_ls_shift/su_mean 0.000
_refine_ls_structure_factor_coef Fsqd
_refine_ls_weighting_details 'calc w=1/[\s^2^(Fo^2^)+(0.0988P)^2^+0.0000P] where P=(Fo^2^+2Fc^2^)/3'
_refine_ls_weighting_scheme calc
_refine_ls_wR_factor_gt 0.0726
_refine_ls_wR_factor_ref 0.0817
_reflns_number_gt 2193
_reflns_number_total 3187
_reflns_threshold_expression >2sigma(I)
_cod_data_source_file c3ce42556h2.cif
_cod_data_source_block 2
_cod_depositor_comments
;
The following automatic conversions were performed:

'_symmetry_cell_setting' value 'Monoclinic' changed to 'monoclinic'
according to
/usr/data/users/saulius/crontab/automatic-downloads/current/RSC/lib/dictionaries/cif_core.dic
dictionary named 'cif_core.dic' version 2.4.2 from 2011-04-26.

Automatic conversion script
Id: cif_fix_values 2281 2013-09-26 08:29:07Z andrius 
;
_cod_original_sg_symbol_H-M P21/c
_cod_database_code 7214256

loop_
_symmetry_equiv_pos_as_xyz
'x, y, z'
'-x, y+1/2, -z+1/2'
'-x, -y, -z'
'x, -y-1/2, z-1/2'

loop_
_atom_site_label
_atom_site_type_symbol
_atom_site_fract_x
_atom_site_fract_y
_atom_site_fract_z
_atom_site_U_iso_or_equiv
_atom_site_adp_type
_atom_site_occupancy
_atom_site_symmetry_multiplicity
_atom_site_calc_flag
_atom_site_refinement_flags
Cd1 Cd -0.14083(3) 1.12527(2) 0.209579(18) 0.02851(11) Uani 1 1 d .
Cd2 Cd 0.0000 1.0000 0.0000 0.02721(12) Uani 1 2 d S
N6 N 0.4191(4) 0.5470(3) 0.1171(2) 0.0444(10) Uani 1 1 d .
H6A H 0.4817 0.5012 0.0979 0.053 Uiso 1 1 calc R
H6B H 0.3944 0.5430 0.1744 0.053 Uiso 1 1 calc R
N5 N 0.4039(4) 0.6268(3) -0.0321(2) 0.0347(8) Uani 1 1 d .
N2 N 0.1226(4) 0.8533(3) 0.0518(2) 0.0305(8) Uani 1 1 d .
C4 C 0.3604(5) 0.6244(3) 0.0582(3) 0.0328(9) Uani 1 1 d .
C3 C 0.2622(4) 0.7038(3) 0.0824(3) 0.0290(9) Uani 1 1 d .
C2 C 0.2125(4) 0.7806(3) 0.0126(3) 0.0263(8) Uani 1 1 d .
N4 N -0.2516(4) 1.2194(3) 0.0786(2) 0.0303(8) Uani 1 1 d .
O1 O -0.1987(4) 0.9437(3) 0.0864(2) 0.0542(9) Uani 1 1 d .
C6 C -0.3075(5) 0.9414(4) 0.1316(3) 0.0398(11) Uani 1 1 d .
N1 N -0.2017(4) 1.2292(2) 0.3338(2) 0.0305(8) Uani 1 1 d .
O2 O -0.3267(4) 1.0050(3) 0.1988(2) 0.0546(9) Uani 1 1 d .
C5 C 0.3476(5) 0.7019(3) -0.0924(3) 0.0353(10) Uani 1 1 d .
H5 H 0.3798 0.6993 -0.1529 0.042 Uiso 1 1 calc R
C1 C 0.1222(5) 0.8177(3) 0.1425(3) 0.0352(10) Uani 1 1 d .
H1 H 0.0686 0.8536 0.1861 0.042 Uiso 1 1 calc R
C7 C -0.4270(6) 0.8602(5) 0.1069(4) 0.084(2) Uani 1 1 d .
H7A H -0.4718 0.8751 0.0440 0.126 Uiso 1 1 calc R
H7B H -0.4994 0.8661 0.1517 0.126 Uiso 1 1 calc R
H7C H -0.3869 0.7871 0.1090 0.126 Uiso 1 1 calc R
O10 O 0.0744(3) 1.0973(2) 0.14355(19) 0.0353(7) Uani 1 1 d .
O11 O -0.0454(4) 0.9966(3) 0.3277(2) 0.0520(9) Uani 1 1 d D
O12 O 0.0711(4) 1.2670(3) 0.1954(2) 0.0539(9) Uani 1 1 d .
C21 C 0.1364(5) 1.1903(4) 0.1580(3) 0.0374(10) Uani 1 1 d .
C30 C 0.2880(6) 1.2042(6) 0.1304(5) 0.084(2) Uani 1 1 d .
H30A H 0.2843 1.2250 0.0646 0.125 Uiso 1 1 calc R
H30B H 0.3405 1.1360 0.1398 0.125 Uiso 1 1 calc R
H30C H 0.3372 1.2605 0.1689 0.125 Uiso 1 1 calc R
C40 C 0.0961(7) 0.9977(5) 0.3747(5) 0.084(2) Uani 1 1 d .
H40A H 0.1648 0.9758 0.3298 0.101 Uiso 1 1 calc R
H40B H 0.1007 0.9426 0.4246 0.101 Uiso 1 1 calc R
C41 C 0.1449(8) 1.1024(5) 0.4170(5) 0.090(2) Uani 1 1 d .
H41A H 0.1425 1.1579 0.3684 0.135 Uiso 1 1 calc R
H41B H 0.2433 1.0949 0.4462 0.135 Uiso 1 1 calc R
H41C H 0.0812 1.1235 0.4641 0.135 Uiso 1 1 calc R
H100 H -0.085(6) 0.927(4) 0.317(4) 0.08(2) Uiso 1 1 d D

loop_
_atom_site_aniso_label
_atom_site_aniso_U_11
_atom_site_aniso_U_22
_atom_site_aniso_U_33
_atom_site_aniso_U_23
_atom_site_aniso_U_13
_atom_site_aniso_U_12
Cd1 0.03479(19) 0.02711(17) 0.02425(16) -0.00205(12) 0.00614(12) -0.00136(13)
Cd2 0.0358(3) 0.0219(2) 0.0245(2) 0.00026(16) 0.00519(17) 0.00407(18)
N6 0.054(3) 0.046(2) 0.0356(19) 0.0149(17) 0.0148(18) 0.028(2)
N5 0.040(2) 0.0366(19) 0.0289(17) -0.0014(15) 0.0098(16) 0.0123(16)
N2 0.043(2) 0.0248(17) 0.0249(16) 0.0048(13) 0.0079(15) 0.0034(15)
C4 0.034(2) 0.031(2) 0.033(2) 0.0017(18) 0.0030(18) 0.0062(19)
C3 0.029(2) 0.030(2) 0.0276(19) -0.0025(17) 0.0049(17) 0.0017(18)
C2 0.026(2) 0.026(2) 0.0267(19) 0.0012(15) 0.0014(16) -0.0002(16)
N4 0.033(2) 0.0264(17) 0.0315(17) -0.0017(14) 0.0035(15) 0.0051(15)
O1 0.048(2) 0.054(2) 0.064(2) 0.0074(18) 0.0261(18) -0.0060(18)
C6 0.041(3) 0.043(3) 0.036(2) 0.001(2) 0.006(2) -0.012(2)
N1 0.041(2) 0.0281(19) 0.0239(15) -0.0010(13) 0.0095(14) -0.0023(16)
O2 0.073(3) 0.051(2) 0.0421(18) -0.0162(16) 0.0198(17) -0.0264(19)
C5 0.038(3) 0.041(2) 0.029(2) -0.0020(18) 0.0134(19) 0.004(2)
C1 0.051(3) 0.033(2) 0.024(2) 0.0032(18) 0.0126(19) 0.005(2)
C7 0.072(4) 0.094(5) 0.091(4) -0.050(4) 0.034(4) -0.050(4)
O10 0.0415(18) 0.0353(16) 0.0295(14) -0.0067(12) 0.0052(13) -0.0070(14)
O11 0.058(2) 0.041(2) 0.055(2) 0.0106(17) -0.0053(18) 0.0067(18)
O12 0.063(2) 0.046(2) 0.055(2) -0.0165(16) 0.0188(17) -0.0100(18)
C21 0.039(3) 0.044(3) 0.030(2) -0.005(2) 0.0049(19) -0.012(2)
C30 0.054(4) 0.106(5) 0.095(5) -0.037(4) 0.036(3) -0.034(4)
C40 0.085(5) 0.069(4) 0.094(5) 0.009(4) -0.023(4) 0.024(4)
C41 0.091(5) 0.067(4) 0.104(5) 0.003(4) -0.029(4) -0.001(4)

loop_
_atom_type_symbol
_atom_type_description
_atom_type_scat_dispersion_real
_atom_type_scat_dispersion_imag
_atom_type_scat_source
C C 0.0033 0.0016 'International Tables Vol C Tables 4.2.6.8 and 6.1.1.4'
N N 0.0061 0.0033 'International Tables Vol C Tables 4.2.6.8 and 6.1.1.4'
O O 0.0106 0.0060 'International Tables Vol C Tables 4.2.6.8 and 6.1.1.4'
Cd Cd -0.8075 1.2024 'International Tables Vol C Tables 4.2.6.8 and 6.1.1.4'
H H 0.0000 0.0000 'International Tables Vol C Tables 4.2.6.8 and 6.1.1.4'

loop_
_geom_angle_atom_site_label_1
_geom_angle_atom_site_label_2
_geom_angle_atom_site_label_3
_geom_angle
_geom_angle_site_symmetry_1
_geom_angle_site_symmetry_3
O2 Cd1 N1 100.16(12) . .
O2 Cd1 O10 123.71(11) . .
N1 Cd1 O10 132.89(11) . .
O2 Cd1 N4 89.63(13) . .
N1 Cd1 N4 102.78(11) . .
O10 Cd1 N4 94.48(11) . .
O2 Cd1 O11 81.23(13) . .
N1 Cd1 O11 85.68(12) . .
O10 Cd1 O11 85.04(12) . .
N4 Cd1 O11 168.57(12) . .
O2 Cd1 O12 171.75(11) . .
N1 Cd1 O12 85.96(11) . .
O10 Cd1 O12 52.56(10) . .
N4 Cd1 O12 83.58(11) . .
O11 Cd1 O12 104.91(12) . .
N2 Cd2 N2 180.0 3_575 .
N2 Cd2 O1 90.71(12) 3_575 .
N2 Cd2 O1 89.29(12) . .
N2 Cd2 O1 89.29(12) 3_575 3_575
N2 Cd2 O1 90.71(12) . 3_575
O1 Cd2 O1 180.0 . 3_575
N2 Cd2 O10 88.79(11) 3_575 .
N2 Cd2 O10 91.21(11) . .
O1 Cd2 O10 83.06(11) . .
O1 Cd2 O10 96.94(11) 3_575 .
N2 Cd2 O10 91.21(11) 3_575 3_575
N2 Cd2 O10 88.79(11) . 3_575
O1 Cd2 O10 96.94(11) . 3_575
O1 Cd2 O10 83.06(11) 3_575 3_575
O10 Cd2 O10 180.0 . 3_575
C5 N5 C4 119.1(3) . .
C1 N2 C2 103.5(3) . .
C1 N2 Cd2 122.0(3) . .
C2 N2 Cd2 134.5(2) . .
N6 C4 N5 117.5(4) . .
N6 C4 C3 124.8(4) . .
N5 C4 C3 117.8(4) . .
C4 C3 N1 133.4(4) . 2_545
C4 C3 C2 117.8(3) . .
N1 C3 C2 108.8(3) 2_545 .
N2 C2 N4 127.2(3) . 3_575
N2 C2 C3 108.3(3) . .
N4 C2 C3 124.5(3) 3_575 .
C5 N4 C2 111.9(3) 3_575 3_575
C5 N4 Cd1 118.9(2) 3_575 .
C2 N4 Cd1 128.0(2) 3_575 .
C6 O1 Cd2 164.6(3) . .
O1 C6 O2 123.9(4) . .
O1 C6 C7 120.3(4) . .
O2 C6 C7 115.8(4) . .
C1 N1 C3 102.7(3) 2 2
C1 N1 Cd1 118.6(3) 2 .
C3 N1 Cd1 132.9(2) 2 .
C6 O2 Cd1 107.2(3) . .
N5 C5 N4 128.9(4) . 3_575
N1 C1 N2 116.7(4) 2_545 .
C21 O10 Cd1 101.1(3) . .
C21 O10 Cd2 131.5(3) . .
Cd1 O10 Cd2 103.35(11) . .
C40 O11 Cd1 125.9(4) . .
C21 O12 Cd1 85.9(3) . .
O12 C21 O10 120.4(4) . .
O12 C21 C30 121.4(4) . .
O10 C21 C30 118.2(4) . .
O11 C40 C41 116.0(5) . .

loop_
_geom_bond_atom_site_label_1
_geom_bond_atom_site_label_2
_geom_bond_distance
_geom_bond_site_symmetry_2
Cd1 O2 2.237(3) .
Cd1 N1 2.272(3) .
Cd1 O10 2.281(3) .
Cd1 N4 2.326(3) .
Cd1 O11 2.392(3) .
Cd1 O12 2.615(3) .
Cd2 N2 2.195(3) 3_575
Cd2 N2 2.195(3) .
Cd2 O1 2.382(3) .
Cd2 O1 2.382(3) 3_575
Cd2 O10 2.390(3) .
Cd2 O10 2.390(3) 3_575
N6 C4 1.335(5) .
N5 C5 1.319(5) .
N5 C4 1.371(5) .
N2 C1 1.352(5) .
N2 C2 1.359(5) .
C4 C3 1.383(5) .
C3 N1 1.386(5) 2_545
C3 C2 1.403(5) .
C2 N4 1.367(5) 3_575
N4 C5 1.325(5) 3_575
N4 C2 1.367(5) 3_575
O1 C6 1.232(5) .
C6 O2 1.249(5) .
C6 C7 1.490(6) .
N1 C1 1.323(5) 2
N1 C3 1.386(5) 2
C5 N4 1.325(5) 3_575
C1 N1 1.323(5) 2_545
O10 C21 1.273(5) .
O11 C40 1.401(7) .
O12 C21 1.250(5) .
C21 C30 1.485(6) .
C40 C41 1.457(8) .
